data_4036202
loop_
_publ_author_name
'Grosse, Sandrine'
'Pillard, Christelle'
'Massip, St\'ephane'
'Marchivie, Mathieu'
'Jarry, Christian'
'Bernard, Philippe'
'Guillaumet, G\'erald'

_publ_section_title
;
 Ligandless Palladium-Catalyzed Regioselective Direct C-H Arylation of
 Imidazo[1,2-a]imidazole Derivatives.
;
_journal_issue 17
_journal_name_full 'The Journal of organic chemistry'
_journal_page_first 8539
_journal_page_last 8551
_journal_paper_doi 10.1021/acs.joc.5b00534
_journal_volume 80
_journal_year 2015
_chemical_formula_moiety 'C28 H27 N3 O'
_chemical_formula_sum 'C28 H27 N3 O'
_chemical_formula_weight 421.52
_space_group_crystal_system monoclinic
_space_group_IT_number 14
_space_group_name_Hall '-P 2yn'
_space_group_name_H-M_alt 'P 1 21/n 1'
_atom_sites_solution_hydrogens geom
_atom_sites_solution_primary direct
_audit_creation_date 2013-09-30
_audit_creation_method
;
Olex2 1.2-alpha
(compiled 2013.09.17 svn.r2790 for OlexSys, GUI svn.r4601)
;
_audit_update_record
;
????
;
_cell_angle_alpha 90
_cell_angle_beta 92.902(7)
_cell_angle_gamma 90
_cell_formula_units_Z 4
_cell_length_a 11.5931(2)
_cell_length_b 10.9324(2)
_cell_length_c 18.2371(13)
_cell_measurement_temperature 293
_cell_volume 2308.41(18)
_computing_molecular_graphics
;
O. V. Dolomanov, L. J. Bourhis, R. J. Gildea, J. A. K. Howard and H. Puschmann,
OLEX2: a complete structure solution, refinement and analysis program.
J. Appl. Cryst. (2009). 42, 339-341.
;
_computing_publication_material
;
O. V. Dolomanov, L. J. Bourhis, R. J. Gildea, J. A. K. Howard and H. Puschmann,
OLEX2: a complete structure solution, refinement and analysis program.
J. Appl. Cryst. (2009). 42, 339-341.
;
_computing_structure_refinement
;
SHELX, G.M. Sheldrick, Acta Cryst.
(2008). A64, 112-122
;
_computing_structure_solution
;
SHELX, G.M. Sheldrick, Acta Cryst.
(2008). A64, 112-122
;
_diffrn_ambient_temperature 293
_diffrn_measured_fraction_theta_full 0.993
_diffrn_measured_fraction_theta_max 0.994
_diffrn_measurement_device_type 'Rigaku RAXIS Rapid'
_diffrn_radiation_type CuK\a
_diffrn_radiation_wavelength 1.54178
_diffrn_reflns_av_R_equivalents 0.0321
_diffrn_reflns_av_unetI/netI 0.0172
_diffrn_reflns_Laue_measured_fraction_full 0.993
_diffrn_reflns_Laue_measured_fraction_max 0.994
_diffrn_reflns_limit_h_max 13
_diffrn_reflns_limit_h_min -13
_diffrn_reflns_limit_k_max 13
_diffrn_reflns_limit_k_min -13
_diffrn_reflns_limit_l_max 20
_diffrn_reflns_limit_l_min -21
_diffrn_reflns_number 46605
_diffrn_reflns_point_group_measured_fraction_full 0.993
_diffrn_reflns_point_group_measured_fraction_max 0.994
_diffrn_reflns_theta_full 67.679
_diffrn_reflns_theta_max 68.209
_diffrn_reflns_theta_min 7.267
_exptl_absorpt_coefficient_mu 0.582
_exptl_absorpt_correction_T_max 1
_exptl_absorpt_correction_T_min 0.85
_exptl_absorpt_correction_type multi-scan
_exptl_absorpt_process_details 'CrystalClear (Rigaku/MSC Inc., 2005)'
_exptl_crystal_colour colourless
_exptl_crystal_colour_primary colourless
_exptl_crystal_density_diffrn 1.213
_exptl_crystal_F_000 896
_exptl_crystal_size_max 0.239
_exptl_crystal_size_mid 0.212
_exptl_crystal_size_min 0.177
_refine_diff_density_max 0.440
_refine_diff_density_min -0.156
_refine_diff_density_rms 0.040
_refine_ls_extinction_coef 0.0026(3)
_refine_ls_extinction_expression Fc^*^=kFc[1+0.001xFc^2^\l^3^/sin(2\q)]^-1/4^
_refine_ls_extinction_method SHELXL
_refine_ls_goodness_of_fit_ref 1.012
_refine_ls_hydrogen_treatment constr
_refine_ls_matrix_type full
_refine_ls_number_parameters 344
_refine_ls_number_reflns 4201
_refine_ls_number_restraints 0
_refine_ls_restrained_S_all 1.012
_refine_ls_R_factor_all 0.1000
_refine_ls_R_factor_gt 0.0790
_refine_ls_shift/su_max 0.000
_refine_ls_shift/su_mean 0.000
_refine_ls_structure_factor_coef Fsqd
_refine_ls_weighting_details 'w=1/[\s^2^(Fo^2^)+(0.0500P)^2^+1.8000P] where P=(Fo^2^+2Fc^2^)/3'
_refine_ls_weighting_scheme calc
_refine_ls_wR_factor_gt 0.1781
_refine_ls_wR_factor_ref 0.1897
_reflns_Friedel_coverage 0.000
_reflns_number_gt 2785
_reflns_number_total 4201
_reflns_threshold_expression 'I > 2\s(I)'
_cod_data_source_file jo5b00534_si_002.cif
_cod_data_source_block san758
_cod_database_code 4036202
_shelxl_version_number 2013-3
_shelx_space_group_comment
;
The symmetry employed for this shelxl refinement is uniquely defined
by the following loop, which should always be used as a source of
symmetry information in preference to the above space-group names.
They are only intended as comments.
;
_shelx_estimated_absorpt_t_max 0.904
_shelx_estimated_absorpt_t_min 0.873
_olex2_refinement_description
;
1. Fixed Uiso
 At 1.2 times of:
  All C(H) groups, All C(H,H,H,H) groups
 At 1.5 times of:
  All C(H,H,H) groups
2. Others
 Sof(H24c)=Sof(H24d)=Sof(C32b)=Sof(H32a)=Sof(H32b)=Sof(H32c)=Sof(O31b)=
 Sof(C25b)=Sof(C30b)=Sof(H30b)=Sof(C29b)=Sof(H29b)=Sof(C28b)=Sof(C27b)=
 Sof(H27b)=Sof(C26b)=Sof(H26b)=1-FVAR(1)
 Sof(C25a)=Sof(C30a)=Sof(H30a)=Sof(C29a)=Sof(H29a)=Sof(C28a)=Sof(C27a)=
 Sof(H27a)=Sof(C26a)=Sof(H26a)=Sof(H24a)=Sof(H24b)=Sof(O31a)=Sof(C32a)=
 Sof(H32d)=Sof(H32e)=Sof(H32f)=FVAR(1)
3.a Secondary CH2 refined with riding coordinates:
 C24(H24a,H24b), C24(H24c,H24d)
3.b Aromatic/amide H refined with riding coordinates:
 C30a(H30a), C29a(H29a), C27a(H27a), C26a(H26a), C6(H6), C22(H22), C21(H21),
 C11(H11), C18(H18), C12(H12), C19(H19), C14(H14), C15(H15), C30b(H30b),
 C29b(H29b), C27b(H27b), C26b(H26b)
3.c Fitted hexagon refined as free rotating group:
 C25a(C30a,C29a,C28a,C27a,C26a), C25b(C30b,C29b,C28b,C27b,C26b)
3.d Idealised Me refined as rotating group:
 C9(H9a,H9b,H9c), C16(H16a,H16b,H16c), C23(H23a,H23b,H23c), C32b(H32a,H32b,
 H32c), C32a(H32d,H32e,H32f)
;

loop_
_space_group_symop_operation_xyz
'x, y, z'
'-x+1/2, y+1/2, -z+1/2'
'-x, -y, -z'
'x-1/2, -y-1/2, z-1/2'

loop_
_atom_site_label
_atom_site_type_symbol
_atom_site_fract_x
_atom_site_fract_y
_atom_site_fract_z
_atom_site_U_iso_or_equiv
_atom_site_adp_type
_atom_site_occupancy
_atom_site_site_symmetry_order
_atom_site_calc_flag
_atom_site_refinement_flags_posn
_atom_site_refinement_flags_adp
_atom_site_refinement_flags_occupancy
_atom_site_disorder_assembly
_atom_site_disorder_group
N3 N -0.6185(2) -0.4380(3) -0.16023(16) 0.0879(8) Uani 1 1 d . . . . .
N8 N -0.7719(2) -0.5577(3) -0.13569(15) 0.0886(8) Uani 1 1 d . . . . .
C4 C -0.6960(3) -0.5243(3) -0.18585(19) 0.0841(9) Uani 1 1 d . . . . .
N5 N -0.7192(3) -0.5825(3) -0.24940(16) 0.1001(9) Uani 1 1 d . . . . .
C25A C -0.5442(6) -0.6560(8) -0.3088(6) 0.068(2) Uani 0.608(16) 1 d G . P A 1
C30A C -0.5715(5) -0.7793(10) -0.3033(6) 0.101(3) Uani 0.608(16) 1 d G . P A 1
H30A H -0.6474 -0.8031 -0.2971 0.121 Uiso 0.608(16) 1 calc R U P A 1
C29A C -0.4853(9) -0.8672(6) -0.3071(5) 0.117(3) Uani 0.608(16) 1 d G . P A 1
H29A H -0.5036 -0.9497 -0.3034 0.141 Uiso 0.608(16) 1 calc R U P A 1
C28A C -0.3718(7) -0.8317(9) -0.3164(4) 0.089(3) Uani 0.608(16) 1 d G . P A 1
C27A C -0.3445(4) -0.7083(10) -0.3218(5) 0.096(3) Uani 0.608(16) 1 d G . P A 1
H27A H -0.2686 -0.6845 -0.3280 0.115 Uiso 0.608(16) 1 calc R U P A 1
C26A C -0.4307(8) -0.6205(7) -0.3181(6) 0.090(2) Uani 0.608(16) 1 d G . P A 1
H26A H -0.4125 -0.5379 -0.3217 0.109 Uiso 0.608(16) 1 calc R U P A 1
C2 C -0.6523(3) -0.4220(3) -0.0890(2) 0.0870(9) Uani 1 1 d . . . . .
C1 C -0.7500(3) -0.4918(3) -0.07289(18) 0.0848(9) Uani 1 1 d . . . . .
C7 C -0.8487(3) -0.6445(3) -0.1686(2) 0.0858(9) Uani 1 1 d . . . . .
C6 C -0.8161(3) -0.6573(4) -0.2367(2) 0.0940(10) Uani 1 1 d . . . . .
H6 H -0.8521 -0.7085 -0.2716 0.113 Uiso 1 1 calc R U . . .
C10 C -0.5835(3) -0.3422(3) -0.0402(2) 0.0841(9) Uani 1 1 d . . . . .
C22 C -1.0514(3) -0.7186(3) -0.16467(19) 0.0875(9) Uani 1 1 d . . . . .
H22 H -1.0661 -0.6813 -0.2100 0.105 Uiso 1 1 calc R U . . .
C17 C -0.9435(3) -0.7076(3) -0.13038(19) 0.0837(9) Uani 1 1 d . . . . .
C21 C -1.1379(3) -0.7836(3) -0.1335(2) 0.0921(10) Uani 1 1 d . . . . .
H21 H -1.2096 -0.7900 -0.1586 0.110 Uiso 1 1 calc R U . . .
C20 C -1.1210(3) -0.8395(3) -0.0661(2) 0.0920(10) Uani 1 1 d . . . . .
C11 C -0.5749(3) -0.3632(4) 0.0349(2) 0.1056(12) Uani 1 1 d . . . . .
H11 H -0.6134 -0.4298 0.0539 0.127 Uiso 1 1 calc R U . . .
C18 C -0.9261(3) -0.7631(4) -0.0624(2) 0.0973(11) Uani 1 1 d . . . . .
H18 H -0.8542 -0.7572 -0.0376 0.117 Uiso 1 1 calc R U . . .
C13 C -0.4535(3) -0.1903(3) 0.0573(2) 0.0946(10) Uani 1 1 d . . . . .
C12 C -0.5123(3) -0.2895(4) 0.0815(2) 0.1015(11) Uani 1 1 d . . . . .
H12 H -0.5092 -0.3069 0.1315 0.122 Uiso 1 1 calc R U . . .
C9 C -0.8257(3) -0.4900(4) -0.00991(19) 0.1008(11) Uani 1 1 d . . . . .
H9A H -0.9050 -0.4854 -0.0277 0.151 Uiso 1 1 calc R U . . .
H9B H -0.8074 -0.4200 0.0203 0.151 Uiso 1 1 calc R U . . .
H9C H -0.8139 -0.5632 0.0185 0.151 Uiso 1 1 calc R U . . .
C24 C -0.6530(3) -0.5739(4) -0.31617(17) 0.0942(10) Uani 1 1 d . . . . .
H24A H -0.6301 -0.4897 -0.3237 0.113 Uiso 0.608(16) 1 calc R U P A 1
H24B H -0.7011 -0.5995 -0.3585 0.113 Uiso 0.608(16) 1 calc R U P A 1
H24C H -0.7068 -0.5837 -0.3582 0.113 Uiso 0.392(16) 1 calc R U P A 2
H24D H -0.6218 -0.4917 -0.3185 0.113 Uiso 0.392(16) 1 calc R U P A 2
C19 C -1.0129(4) -0.8265(4) -0.0311(2) 0.1003(11) Uani 1 1 d . . . . .
H19 H -0.9989 -0.8617 0.0149 0.120 Uiso 1 1 calc R U . . .
C14 C -0.4610(3) -0.1674(4) -0.0158(3) 0.1119(13) Uani 1 1 d . . . . .
H14 H -0.4232 -0.0992 -0.0334 0.134 Uiso 1 1 calc R U . . .
C15 C -0.5240(3) -0.2429(4) -0.0664(2) 0.1024(11) Uani 1 1 d . . . . .
H15 H -0.5254 -0.2261 -0.1164 0.123 Uiso 1 1 calc R U . . .
O31A O -0.2890(7) -0.9222(9) -0.3164(4) 0.127(3) Uani 0.608(16) 1 d . . P A 1
C16 C -0.3871(4) -0.1103(4) 0.1100(2) 0.1242(15) Uani 1 1 d . . . . .
H16A H -0.4373 -0.0803 0.1462 0.186 Uiso 1 1 calc R U . . .
H16B H -0.3556 -0.0425 0.0842 0.186 Uiso 1 1 calc R U . . .
H16C H -0.3253 -0.1563 0.1338 0.186 Uiso 1 1 calc R U . . .
C23 C -1.2169(4) -0.9097(4) -0.0330(3) 0.1280(15) Uani 1 1 d . . . . .
H23A H -1.2651 -0.8543 -0.0075 0.192 Uiso 1 1 calc R U . . .
H23B H -1.1848 -0.9693 0.0008 0.192 Uiso 1 1 calc R U . . .
H23C H -1.2623 -0.9502 -0.0712 0.192 Uiso 1 1 calc R U . . .
C32B C -0.231(3) -0.949(3) -0.303(2) 0.24(2) Uani 0.392(16) 1 d . . P A 2
H32A H -0.3012 -0.9827 -0.3247 0.362 Uiso 0.392(16) 1 calc R U P A 2
H32B H -0.2278 -0.9618 -0.2512 0.362 Uiso 0.392(16) 1 calc R U P A 2
H32C H -0.1661 -0.9884 -0.3240 0.362 Uiso 0.392(16) 1 calc R U P A 2
O31B O -0.2270(10) -0.8223(15) -0.3181(6) 0.141(6) Uani 0.392(16) 1 d . . P A 2
C25B C -0.5585(8) -0.6591(12) -0.3245(10) 0.071(4) Uani 0.392(16) 1 d G . P A 2
C30B C -0.5496(10) -0.7859(12) -0.3245(8) 0.076(3) Uani 0.392(16) 1 d G . P A 2
H30B H -0.6160 -0.8337 -0.3276 0.091 Uiso 0.392(16) 1 calc R U P A 2
C29B C -0.4415(13) -0.8411(12) -0.3199(7) 0.094(4) Uani 0.392(16) 1 d G . P A 2
H29B H -0.4355 -0.9259 -0.3200 0.113 Uiso 0.392(16) 1 calc R U P A 2
C28B C -0.3423(9) -0.7696(18) -0.3153(6) 0.082(5) Uani 0.392(16) 1 d G . P A 2
C27B C -0.3512(9) -0.6428(18) -0.3153(8) 0.138(7) Uani 0.392(16) 1 d G . P A 2
H27B H -0.2848 -0.5949 -0.3122 0.166 Uiso 0.392(16) 1 calc R U P A 2
C26B C -0.4593(13) -0.5875(11) -0.3199(10) 0.122(6) Uani 0.392(16) 1 d G . P A 2
H26B H -0.4652 -0.5027 -0.3199 0.147 Uiso 0.392(16) 1 calc R U P A 2
C32A C -0.1780(11) -0.8982(15) -0.3298(7) 0.137(6) Uani 0.608(16) 1 d . . P A 1
H32D H -0.1722 -0.8794 -0.3809 0.205 Uiso 0.608(16) 1 calc R U P A 1
H32E H -0.1314 -0.9684 -0.3174 0.205 Uiso 0.608(16) 1 calc R U P A 1
H32F H -0.1515 -0.8296 -0.3007 0.205 Uiso 0.608(16) 1 calc R U P A 1

loop_
_atom_site_aniso_label
_atom_site_aniso_U_11
_atom_site_aniso_U_22
_atom_site_aniso_U_33
_atom_site_aniso_U_23
_atom_site_aniso_U_13
_atom_site_aniso_U_12
N3 0.0717(16) 0.0881(18) 0.103(2) 0.0082(16) -0.0042(14) 0.0002(14)
N8 0.0833(17) 0.096(2) 0.0863(18) -0.0024(16) -0.0004(14) 0.0152(15)
C4 0.078(2) 0.089(2) 0.085(2) 0.0083(18) 0.0077(17) 0.0140(18)
N5 0.096(2) 0.124(2) 0.0801(18) -0.0033(18) -0.0005(16) 0.0221(19)
C25A 0.068(4) 0.090(5) 0.045(5) -0.007(3) -0.004(3) 0.001(4)
C30A 0.086(4) 0.108(6) 0.110(8) -0.034(6) 0.035(4) 0.005(4)
C29A 0.077(6) 0.101(6) 0.178(9) -0.014(6) 0.036(5) -0.017(5)
C28A 0.080(6) 0.078(6) 0.108(5) -0.015(4) 0.007(5) 0.004(5)
C27A 0.065(4) 0.095(10) 0.127(7) 0.018(6) 0.007(4) -0.005(4)
C26A 0.063(6) 0.092(4) 0.115(6) 0.030(4) -0.002(4) 0.000(4)
C2 0.082(2) 0.088(2) 0.091(2) 0.0024(18) 0.0062(18) 0.0062(18)
C1 0.086(2) 0.087(2) 0.081(2) -0.0059(17) 0.0031(17) 0.0036(18)
C7 0.0708(19) 0.080(2) 0.105(3) -0.0106(19) -0.0136(18) -0.0009(16)
C6 0.075(2) 0.101(3) 0.105(3) 0.004(2) -0.0035(19) -0.0020(19)
C10 0.0691(18) 0.077(2) 0.106(3) -0.0044(18) -0.0056(17) -0.0064(16)
C22 0.081(2) 0.094(2) 0.086(2) -0.0024(18) -0.0052(17) -0.0092(18)
C17 0.0768(19) 0.078(2) 0.096(2) -0.0074(18) -0.0021(17) -0.0030(16)
C21 0.077(2) 0.099(3) 0.100(3) -0.006(2) 0.0024(18) -0.0104(19)
C20 0.098(2) 0.086(2) 0.093(2) -0.0053(19) 0.021(2) 0.001(2)
C11 0.112(3) 0.091(3) 0.111(3) 0.023(2) -0.015(2) -0.018(2)
C18 0.095(2) 0.098(3) 0.097(3) -0.006(2) -0.014(2) -0.004(2)
C13 0.076(2) 0.091(2) 0.116(3) 0.007(2) -0.0032(19) -0.0071(18)
C12 0.096(2) 0.096(3) 0.110(3) 0.015(2) -0.020(2) -0.017(2)
C9 0.096(2) 0.117(3) 0.091(2) -0.026(2) 0.0220(19) -0.022(2)
C24 0.102(2) 0.113(3) 0.0681(19) 0.0093(18) 0.0144(17) 0.017(2)
C19 0.117(3) 0.100(3) 0.083(2) 0.004(2) -0.001(2) 0.003(2)
C14 0.104(3) 0.111(3) 0.121(3) 0.000(3) 0.007(2) -0.045(2)
C15 0.094(2) 0.110(3) 0.103(3) 0.000(2) 0.007(2) -0.025(2)
O31A 0.100(5) 0.143(7) 0.138(6) -0.012(5) 0.000(4) 0.021(5)
C16 0.122(3) 0.117(3) 0.130(3) -0.007(3) -0.024(3) -0.028(3)
C23 0.123(3) 0.128(4) 0.136(4) 0.014(3) 0.044(3) -0.006(3)
C32B 0.30(5) 0.17(3) 0.24(3) -0.005(19) -0.16(3) 0.05(3)
O31B 0.099(8) 0.177(13) 0.147(8) 0.015(7) -0.008(6) 0.019(8)
C25B 0.068(6) 0.106(10) 0.038(6) 0.004(5) -0.010(4) -0.013(6)
C30B 0.080(6) 0.071(6) 0.080(7) -0.019(5) 0.029(5) 0.008(6)
C29B 0.075(10) 0.093(8) 0.117(9) -0.007(6) 0.023(8) 0.014(7)
C28B 0.080(8) 0.080(14) 0.087(7) 0.004(7) 0.010(5) 0.016(8)
C27B 0.103(10) 0.135(17) 0.178(15) 0.045(13) 0.025(9) 0.038(10)
C26B 0.051(7) 0.161(13) 0.155(12) 0.049(11) 0.007(7) 0.027(8)
C32A 0.083(5) 0.188(14) 0.137(8) -0.072(9) -0.009(5) 0.051(7)

loop_
_atom_type_symbol
_atom_type_description
_atom_type_scat_dispersion_real
_atom_type_scat_dispersion_imag
_atom_type_scat_source
C C 0.0181 0.0091 'International Tables Vol C Tables 4.2.6.8 and 6.1.1.4'
H H 0.0000 0.0000 'International Tables Vol C Tables 4.2.6.8 and 6.1.1.4'
N N 0.0311 0.0180 'International Tables Vol C Tables 4.2.6.8 and 6.1.1.4'
O O 0.0492 0.0322 'International Tables Vol C Tables 4.2.6.8 and 6.1.1.4'

loop_
_geom_angle_atom_site_label_1
_geom_angle_atom_site_label_2
_geom_angle_atom_site_label_3
_geom_angle
C4 N3 C2 101.2(3)
C4 N8 C1 108.9(3)
C4 N8 C7 108.1(3)
C1 N8 C7 142.8(3)
N8 C4 N3 113.2(3)
N5 C4 N3 136.3(3)
N5 C4 N8 110.4(3)
C4 N5 C6 105.0(3)
C4 N5 C24 126.5(3)
C6 N5 C24 128.4(3)
C30A C25A C26A 120.0
C30A C25A C24 112.4(7)
C26A C25A C24 126.8(7)
C25A C30A H30A 120.0
C29A C30A C25A 120.0
C29A C30A H30A 120.0
C30A C29A H29A 120.0
C28A C29A C30A 120.0
C28A C29A H29A 120.0
C29A C28A C27A 120.0
O31A C28A C29A 117.6(8)
O31A C28A C27A 122.4(8)
C28A C27A H27A 120.0
C26A C27A C28A 120.0
C26A C27A H27A 120.0
C25A C26A H26A 120.0
C27A C26A C25A 120.0
C27A C26A H26A 120.0
N3 C2 C1 113.3(3)
N3 C2 C10 118.4(3)
C1 C2 C10 128.3(3)
N8 C1 C2 103.2(3)
N8 C1 C9 124.4(3)
C2 C1 C9 132.0(3)
N8 C7 C17 124.8(3)
C6 C7 N8 105.4(3)
C6 C7 C17 129.7(3)
N5 C6 H6 124.5
C7 C6 N5 111.0(3)
C7 C6 H6 124.5
C11 C10 C2 120.9(3)
C15 C10 C2 121.8(3)
C15 C10 C11 117.3(3)
C17 C22 H22 119.2
C17 C22 C21 121.6(3)
C21 C22 H22 119.2
C22 C17 C7 120.0(3)
C22 C17 C18 117.2(3)
C18 C17 C7 122.7(3)
C22 C21 H21 119.2
C22 C21 C20 121.6(3)
C20 C21 H21 119.2
C21 C20 C19 116.8(3)
C21 C20 C23 120.6(4)
C19 C20 C23 122.6(4)
C10 C11 H11 119.0
C12 C11 C10 122.0(4)
C12 C11 H11 119.0
C17 C18 H18 119.4
C19 C18 C17 121.2(3)
C19 C18 H18 119.4
C12 C13 C16 120.6(4)
C14 C13 C12 117.2(4)
C14 C13 C16 122.2(4)
C11 C12 C13 122.0(4)
C11 C12 H12 119.0
C13 C12 H12 119.0
C1 C9 H9A 109.5
C1 C9 H9B 109.5
C1 C9 H9C 109.5
H9A C9 H9B 109.5
H9A C9 H9C 109.5
H9B C9 H9C 109.5
N5 C24 C25A 110.3(5)
N5 C24 H24A 109.6
N5 C24 H24B 109.6
N5 C24 H24C 107.8
N5 C24 H24D 107.8
C25A C24 H24A 109.6
C25A C24 H24B 109.6
H24A C24 H24B 108.1
H24C C24 H24D 107.1
C25B C24 N5 118.2(8)
C25B C24 H24C 107.8
C25B C24 H24D 107.8
C20 C19 H19 119.1
C18 C19 C20 121.8(4)
C18 C19 H19 119.1
C13 C14 H14 118.7
C13 C14 C15 122.6(4)
C15 C14 H14 118.7
C10 C15 C14 118.9(4)
C10 C15 H15 120.6
C14 C15 H15 120.6
C32A O31A C28A 122.1(12)
C13 C16 H16A 109.5
C13 C16 H16B 109.5
C13 C16 H16C 109.5
H16A C16 H16B 109.5
H16A C16 H16C 109.5
H16B C16 H16C 109.5
C20 C23 H23A 109.5
C20 C23 H23B 109.5
C20 C23 H23C 109.5
H23A C23 H23B 109.5
H23A C23 H23C 109.5
H23B C23 H23C 109.5
H32A C32B H32B 109.5
H32A C32B H32C 109.5
H32B C32B H32C 109.5
O31B C32B H32A 109.5
O31B C32B H32B 109.5
O31B C32B H32C 109.5
C32B O31B C28B 110(2)
C30B C25B C24 134.1(10)
C30B C25B C26B 120.0
C26B C25B C24 105.0(10)
C25B C30B H30B 120.0
C25B C30B C29B 120.0
C29B C30B H30B 120.0
C30B C29B H29B 120.0
C28B C29B C30B 120.0
C28B C29B H29B 120.0
C29B C28B O31B 122.1(12)
C29B C28B C27B 120.0
C27B C28B O31B 117.6(11)
C28B C27B H27B 120.0
C28B C27B C26B 120.0
C26B C27B H27B 120.0
C25B C26B H26B 120.0
C27B C26B C25B 120.0
C27B C26B H26B 120.0
O31A C32A H32D 109.5
O31A C32A H32E 109.5
O31A C32A H32F 109.5
H32D C32A H32E 109.5
H32D C32A H32F 109.5
H32E C32A H32F 109.5

loop_
_geom_bond_atom_site_label_1
_geom_bond_atom_site_label_2
_geom_bond_distance
N3 C4 1.369(4)
N3 C2 1.387(4)
N8 C4 1.352(4)
N8 C1 1.366(4)
N8 C7 1.414(4)
C4 N5 1.337(4)
N5 C6 1.418(4)
N5 C24 1.475(4)
C25A C30A 1.3900
C25A C26A 1.3900
C25A C24 1.548(6)
C30A H30A 0.9300
C30A C29A 1.3900
C29A H29A 0.9300
C29A C28A 1.3900
C28A C27A 1.3900
C28A O31A 1.379(9)
C27A H27A 0.9300
C27A C26A 1.3900
C26A H26A 0.9300
C2 C1 1.409(5)
C2 C10 1.455(4)
C1 C9 1.481(4)
C7 C6 1.323(5)
C7 C17 1.499(5)
C6 H6 0.9300
C10 C11 1.387(5)
C10 C15 1.385(5)
C22 H22 0.9300
C22 C17 1.375(4)
C22 C21 1.375(4)
C17 C18 1.386(5)
C21 H21 0.9300
C21 C20 1.379(5)
C20 C19 1.384(5)
C20 C23 1.502(5)
C11 H11 0.9300
C11 C12 1.355(5)
C18 H18 0.9300
C18 C19 1.370(5)
C13 C12 1.365(5)
C13 C14 1.354(5)
C13 C16 1.487(5)
C12 H12 0.9300
C9 H9A 0.9600
C9 H9B 0.9600
C9 H9C 0.9600
C24 H24A 0.9700
C24 H24B 0.9700
C24 H24C 0.9700
C24 H24D 0.9700
C24 C25B 1.451(8)
C19 H19 0.9300
C14 H14 0.9300
C14 C15 1.413(5)
C15 H15 0.9300
O31A C32A 1.348(18)
C16 H16A 0.9600
C16 H16B 0.9600
C16 H16C 0.9600
C23 H23A 0.9600
C23 H23B 0.9600
C23 H23C 0.9600
C32B H32A 0.9600
C32B H32B 0.9600
C32B H32C 0.9600
C32B O31B 1.41(4)
O31B C28B 1.459(14)
C25B C30B 1.3900
C25B C26B 1.3900
C30B H30B 0.9300
C30B C29B 1.3900
C29B H29B 0.9300
C29B C28B 1.3900
C28B C27B 1.3900
C27B H27B 0.9300
C27B C26B 1.3900
C26B H26B 0.9300
C32A H32D 0.9600
C32A H32E 0.9600
C32A H32F 0.9600

loop_
_geom_torsion_atom_site_label_1
_geom_torsion_atom_site_label_2
_geom_torsion_atom_site_label_3
_geom_torsion_atom_site_label_4
_geom_torsion
N3 C4 N5 C6 -177.6(4)
N3 C4 N5 C24 5.3(6)
N3 C2 C1 N8 3.5(4)
N3 C2 C1 C9 -169.1(4)
N3 C2 C10 C11 -149.5(3)
N3 C2 C10 C15 30.4(5)
N8 C4 N5 C6 -0.3(4)
N8 C4 N5 C24 -177.4(3)
N8 C7 C6 N5 0.7(4)
N8 C7 C17 C22 135.3(3)
N8 C7 C17 C18 -48.8(5)
C4 N3 C2 C1 -2.7(4)
C4 N3 C2 C10 175.1(3)
C4 N8 C1 C2 -2.7(4)
C4 N8 C1 C9 170.6(3)
C4 N8 C7 C6 -0.9(4)
C4 N8 C7 C17 177.8(3)
C4 N5 C6 C7 -0.3(4)
C4 N5 C24 C25A 79.8(6)
C4 N5 C24 C25B 89.6(8)
N5 C24 C25B C30B 56.4(15)
N5 C24 C25B C26B -112.6(7)
C25A C30A C29A C28A 0.0
C25A C24 C25B C30B 107(5)
C25A C24 C25B C26B -62(5)
C30A C25A C26A C27A 0.0
C30A C25A C24 N5 63.8(6)
C30A C25A C24 C25B -70(5)
C30A C29A C28A C27A 0.0
C30A C29A C28A O31A 177.1(7)
C29A C28A C27A C26A 0.0
C29A C28A O31A C32A 175.5(9)
C28A C27A C26A C25A 0.0
C27A C28A O31A C32A -7.5(13)
C26A C25A C30A C29A 0.0
C26A C25A C24 N5 -126.4(6)
C26A C25A C24 C25B 100(5)
C2 N3 C4 N8 0.8(3)
C2 N3 C4 N5 178.0(4)
C2 C10 C11 C12 -179.4(4)
C2 C10 C15 C14 178.5(3)
C1 N8 C4 N3 1.3(4)
C1 N8 C4 N5 -176.7(3)
C1 N8 C7 C6 175.1(4)
C1 N8 C7 C17 -6.3(6)
C1 C2 C10 C11 27.9(5)
C1 C2 C10 C15 -152.2(4)
C7 N8 C4 N3 178.7(3)
C7 N8 C4 N5 0.8(4)
C7 N8 C1 C2 -178.7(4)
C7 N8 C1 C9 -5.4(7)
C7 C17 C18 C19 -175.9(3)
C6 N5 C24 C25A -96.6(6)
C6 N5 C24 C25B -86.8(7)
C6 C7 C17 C22 -46.4(5)
C6 C7 C17 C18 129.6(4)
C10 C2 C1 N8 -174.1(3)
C10 C2 C1 C9 13.3(6)
C10 C11 C12 C13 -0.2(6)
C22 C17 C18 C19 0.2(5)
C22 C21 C20 C19 0.3(5)
C22 C21 C20 C23 179.8(4)
C17 C7 C6 N5 -177.9(3)
C17 C22 C21 C20 0.8(6)
C17 C18 C19 C20 0.9(6)
C21 C22 C17 C7 175.1(3)
C21 C22 C17 C18 -1.0(5)
C21 C20 C19 C18 -1.2(6)
C11 C10 C15 C14 -1.6(5)
C13 C14 C15 C10 2.1(6)
C12 C13 C14 C15 -1.5(6)
C24 N5 C6 C7 176.8(3)
C24 C25A C30A C29A 170.6(8)
C24 C25A C26A C27A -169.2(9)
C24 C25B C30B C29B -167.7(16)
C24 C25B C26B C27B 170.9(12)
C14 C13 C12 C11 0.6(6)
C15 C10 C11 C12 0.7(6)
O31A C28A C27A C26A -177.0(7)
C16 C13 C12 C11 179.1(4)
C16 C13 C14 C15 -180.0(4)
C23 C20 C19 C18 179.4(4)
C32B O31B C28B C29B -18(2)
C32B O31B C28B C27B 168.5(17)
O31B C28B C27B C26B 173.8(10)
C25B C30B C29B C28B 0.0
C30B C25B C26B C27B 0.0
C30B C29B C28B O31B -173.5(11)
C30B C29B C28B C27B 0.0
C29B C28B C27B C26B 0.0
C28B C27B C26B C25B 0.0
C26B C25B C30B C29B 0.0
